data_7019310
loop_
_publ_author_name
'Brazeau, Allison L.'
'Jones, Nathan D.'
'Ragogna, Paul J.'

_publ_section_title
;
 Chemistry of the heavy group 15 elements with the pyridyl tethered
 1,2-bis(imino)acenaphthene &quot;clamshell&quot; ligand.
;
_journal_issue 26
_journal_name_full 'Dalton transactions (Cambridge, England : 2003)'
_journal_page_first 7890
_journal_page_last 7896
_journal_paper_doi 10.1039/c2dt30171g
_journal_volume 41
_journal_year 2012
_chemical_formula_moiety 'C33 H25 Bi Cl3 N3, C2 H3 N'
_chemical_formula_sum 'C35 H28 Bi Cl3 N4'
_chemical_formula_weight 819.94
_chemical_name_systematic
;
?
;
_space_group_IT_number 61
_symmetry_cell_setting orthorhombic
_symmetry_space_group_name_Hall '-P 2ac 2ab'
_symmetry_space_group_name_H-M 'P b c a'
_atom_sites_solution_hydrogens geom
_atom_sites_solution_primary direct
_atom_sites_solution_secondary difmap
_audit_creation_method SHELXL-97
_cell_angle_alpha 90.00
_cell_angle_beta 90.00
_cell_angle_gamma 90.00
_cell_formula_units_Z 8
_cell_length_a 15.192(3)
_cell_length_b 18.558(4)
_cell_length_c 22.275(4)
_cell_measurement_reflns_used 7889
_cell_measurement_temperature 150(2)
_cell_measurement_theta_max 27.48
_cell_measurement_theta_min 1.00
_cell_volume 6280(2)
_computing_cell_refinement 'DENZO-SMN (Otwinowski & Minor, 1997)'
_computing_data_collection 'COLLECT (Nonius, 1997-2001)'
_computing_data_reduction DENZO-SMN
_computing_molecular_graphics 'SHELXTL/PC (Sheldrick, 2001)'
_computing_publication_material SHELXTL/PC
_computing_structure_refinement 'SHELXL-97 (Sheldrick, 2008)'
_computing_structure_solution 'SHELXS-97 (Sheldrick, 2008)'
_diffrn_ambient_temperature 150(2)
_diffrn_measured_fraction_theta_full 1.000
_diffrn_measured_fraction_theta_max 1.000
_diffrn_measurement_device_type 'Nonius Kappa-CCD'
_diffrn_measurement_method '\f scans, and \w scans'
_diffrn_radiation_monochromator graphite
_diffrn_radiation_source 'fine-focus sealed tube'
_diffrn_radiation_type MoK\a
_diffrn_radiation_wavelength 0.71073
_diffrn_reflns_av_R_equivalents 0.0326
_diffrn_reflns_av_sigmaI/netI 0.0421
_diffrn_reflns_limit_h_max 19
_diffrn_reflns_limit_h_min -19
_diffrn_reflns_limit_k_max 24
_diffrn_reflns_limit_k_min -24
_diffrn_reflns_limit_l_max 28
_diffrn_reflns_limit_l_min -28
_diffrn_reflns_number 13718
_diffrn_reflns_theta_full 27.48
_diffrn_reflns_theta_max 27.48
_diffrn_reflns_theta_min 1.83
_exptl_absorpt_coefficient_mu 5.902
_exptl_absorpt_correction_T_max 0.3848
_exptl_absorpt_correction_T_min 0.3316
_exptl_absorpt_correction_type multi-scan
_exptl_absorpt_process_details 'DENZO-SMN (Otwinowski & Minor, 1997)'
_exptl_crystal_colour orange
_exptl_crystal_density_diffrn 1.734
_exptl_crystal_density_method 'not measured'
_exptl_crystal_description block
_exptl_crystal_F_000 3200
_exptl_crystal_size_max 0.24
_exptl_crystal_size_mid 0.23
_exptl_crystal_size_min 0.20
_refine_diff_density_max 1.801
_refine_diff_density_min -2.755
_refine_diff_density_rms 0.287
_refine_ls_extinction_method none
_refine_ls_goodness_of_fit_ref 1.001
_refine_ls_hydrogen_treatment constr
_refine_ls_matrix_type full
_refine_ls_number_parameters 389
_refine_ls_number_reflns 7195
_refine_ls_number_restraints 0
_refine_ls_restrained_S_all 1.001
_refine_ls_R_factor_all 0.0737
_refine_ls_R_factor_gt 0.0440
_refine_ls_shift/su_max 0.024
_refine_ls_shift/su_mean 0.000
_refine_ls_structure_factor_coef Fsqd
_refine_ls_weighting_details 'calc w=1/[\s^2^(Fo^2^)+(0.0922P)^2^+0.0000P] where P=(Fo^2^+2Fc^2^)/3'
_refine_ls_weighting_scheme calc
_refine_ls_wR_factor_gt 0.1085
_refine_ls_wR_factor_ref 0.1367
_reflns_number_gt 5048
_reflns_number_total 7195
_reflns_threshold_expression >2sigma(I)
_cod_data_source_file c2dt30171g.txt
_cod_data_source_block 4Bi
_cod_original_sg_symbol_Hall -P2ac2ab
_cod_original_sg_symbol_H-M Pbca
_cod_database_code 7019310

loop_
_symmetry_equiv_pos_as_xyz
'x, y, z'
'-x+1/2, -y, z+1/2'
'x+1/2, -y+1/2, -z'
'-x, y+1/2, -z+1/2'
'-x, -y, -z'
'x-1/2, y, -z-1/2'
'-x-1/2, y-1/2, z'
'x, -y-1/2, z-1/2'

loop_
_atom_site_label
_atom_site_type_symbol
_atom_site_fract_x
_atom_site_fract_y
_atom_site_fract_z
_atom_site_U_iso_or_equiv
_atom_site_adp_type
_atom_site_occupancy
_atom_site_symmetry_multiplicity
_atom_site_calc_flag
_atom_site_refinement_flags
Bi1 Bi 0.403032(13) 0.183289(12) 0.405424(10) 0.02379(10) Uani 1 1 d .
Cl3 Cl 0.45647(10) 0.22081(9) 0.50835(7) 0.0375(4) Uani 1 1 d .
Cl2 Cl 0.49273(11) 0.07046(8) 0.41177(8) 0.0406(4) Uani 1 1 d .
Cl1 Cl 0.52658(10) 0.23771(8) 0.33561(8) 0.0407(4) Uani 1 1 d .
N2 N 0.2886(3) 0.1031(2) 0.4549(2) 0.0251(10) Uani 1 1 d .
N1 N 0.3085(3) 0.1052(3) 0.3296(2) 0.0267(11) Uani 1 1 d .
N3 N 0.2476(3) 0.2859(3) 0.3977(2) 0.0260(11) Uani 1 1 d .
C2 C 0.2408(4) 0.0624(3) 0.4220(3) 0.0268(13) Uani 1 1 d .
C1 C 0.2487(3) 0.0659(3) 0.3541(3) 0.0244(12) Uani 1 1 d .
C12 C 0.1801(3) 0.0187(3) 0.3296(3) 0.0252(12) Uani 1 1 d .
C11 C 0.1511(4) 0.0022(3) 0.2732(3) 0.0304(13) Uani 1 1 d .
H11A H 0.1770 0.0241 0.2390 0.036 Uiso 1 1 calc R
C10 C 0.0822(4) -0.0479(3) 0.2665(3) 0.0322(14) Uani 1 1 d .
H10A H 0.0616 -0.0589 0.2273 0.039 Uiso 1 1 calc R
C9 C 0.0438(4) -0.0814(3) 0.3150(3) 0.0354(15) Uani 1 1 d .
H9A H -0.0018 -0.1156 0.3087 0.042 Uiso 1 1 calc R
C7 C 0.0713(4) -0.0656(3) 0.3741(3) 0.0289(13) Uani 1 1 d .
C8 C 0.1397(4) -0.0150(3) 0.3801(3) 0.0259(12) Uani 1 1 d .
C6 C 0.0377(4) -0.0937(3) 0.4280(3) 0.0327(14) Uani 1 1 d .
H6A H -0.0077 -0.1288 0.4267 0.039 Uiso 1 1 calc R
C5 C 0.0697(4) -0.0710(3) 0.4827(3) 0.0337(14) Uani 1 1 d .
H5A H 0.0457 -0.0911 0.5184 0.040 Uiso 1 1 calc R
C4 C 0.1367(4) -0.0190(3) 0.4874(3) 0.0284(13) Uani 1 1 d .
H4A H 0.1571 -0.0036 0.5256 0.034 Uiso 1 1 calc R
C3 C 0.1721(3) 0.0092(3) 0.4355(3) 0.0258(12) Uani 1 1 d .
C33 C 0.3135(3) 0.1078(3) 0.2651(2) 0.0246(12) Uani 1 1 d .
C32 C 0.3688(4) 0.0599(3) 0.2353(3) 0.0293(13) Uani 1 1 d .
H32A H 0.4042 0.0267 0.2570 0.035 Uiso 1 1 calc R
C31 C 0.3711(4) 0.0618(3) 0.1732(3) 0.0345(15) Uani 1 1 d .
H31A H 0.4079 0.0291 0.1521 0.041 Uiso 1 1 calc R
C30 C 0.3211(4) 0.1101(3) 0.1418(3) 0.0354(15) Uani 1 1 d .
H30A H 0.3220 0.1097 0.0992 0.042 Uiso 1 1 calc R
C29 C 0.2685(4) 0.1600(3) 0.1723(3) 0.0303(13) Uani 1 1 d .
H29A H 0.2351 0.1942 0.1501 0.036 Uiso 1 1 calc R
C28 C 0.2646(4) 0.1603(3) 0.2348(3) 0.0271(13) Uani 1 1 d .
C27 C 0.2132(4) 0.2160(3) 0.2689(3) 0.0300(13) Uani 1 1 d .
H27B H 0.1844 0.1929 0.3039 0.036 Uiso 1 1 calc R
H27A H 0.1664 0.2357 0.2427 0.036 Uiso 1 1 calc R
C26 C 0.2720(4) 0.2782(3) 0.2910(3) 0.0282(13) Uani 1 1 d .
H26B H 0.3303 0.2590 0.3026 0.034 Uiso 1 1 calc R
H26A H 0.2808 0.3132 0.2580 0.034 Uiso 1 1 calc R
C25 C 0.2316(4) 0.3156(3) 0.3435(3) 0.0269(13) Uani 1 1 d .
C24 C 0.1759(4) 0.3742(3) 0.3362(3) 0.0313(13) Uani 1 1 d .
H24A H 0.1668 0.3946 0.2976 0.038 Uiso 1 1 calc R
C23 C 0.1343(4) 0.4023(3) 0.3856(3) 0.0345(14) Uani 1 1 d .
H23A H 0.0958 0.4423 0.3815 0.041 Uiso 1 1 calc R
C22 C 0.1489(4) 0.3720(3) 0.4416(3) 0.0322(14) Uani 1 1 d .
H22A H 0.1201 0.3906 0.4761 0.039 Uiso 1 1 calc R
C21 C 0.2062(4) 0.3139(3) 0.4467(3) 0.0261(13) Uani 1 1 d .
C20 C 0.2235(4) 0.2772(3) 0.5050(3) 0.0306(13) Uani 1 1 d .
H20B H 0.2073 0.3101 0.5382 0.037 Uiso 1 1 calc R
H20A H 0.2874 0.2671 0.5083 0.037 Uiso 1 1 calc R
C19 C 0.1719(4) 0.2054(3) 0.5123(3) 0.0297(13) Uani 1 1 d .
H19B H 0.1154 0.2153 0.5329 0.036 Uiso 1 1 calc R
H19A H 0.1581 0.1858 0.4721 0.036 Uiso 1 1 calc R
C18 C 0.2222(3) 0.1494(3) 0.5476(3) 0.0278(13) Uani 1 1 d .
C17 C 0.2154(4) 0.1438(3) 0.6095(3) 0.0301(13) Uani 1 1 d .
H17A H 0.1769 0.1754 0.6304 0.036 Uiso 1 1 calc R
C16 C 0.2635(4) 0.0932(3) 0.6418(3) 0.0368(15) Uani 1 1 d .
H16A H 0.2564 0.0900 0.6841 0.044 Uiso 1 1 calc R
C15 C 0.3212(4) 0.0477(3) 0.6131(3) 0.0354(15) Uani 1 1 d .
H15A H 0.3550 0.0141 0.6354 0.043 Uiso 1 1 calc R
C14 C 0.3295(4) 0.0513(3) 0.5512(3) 0.0285(13) Uani 1 1 d .
H14A H 0.3694 0.0204 0.5309 0.034 Uiso 1 1 calc R
C13 C 0.2792(3) 0.1005(3) 0.5190(2) 0.0249(12) Uani 1 1 d .
N100 N 0.0587(4) 0.1531(4) 0.3818(3) 0.0478(15) Uani 1 1 d .
C100 C 0.0203(4) 0.1995(4) 0.3607(3) 0.0385(16) Uani 1 1 d .
C101 C -0.0287(5) 0.2582(4) 0.3328(3) 0.053(2) Uani 1 1 d .
H10B H -0.0205 0.2564 0.2892 0.079 Uiso 1 1 calc R
H10C H -0.0070 0.3044 0.3482 0.079 Uiso 1 1 calc R
H10D H -0.0914 0.2533 0.3422 0.079 Uiso 1 1 calc R

loop_
_atom_site_aniso_label
_atom_site_aniso_U_11
_atom_site_aniso_U_22
_atom_site_aniso_U_33
_atom_site_aniso_U_23
_atom_site_aniso_U_13
_atom_site_aniso_U_12
Bi1 0.01977(14) 0.02660(15) 0.02499(15) 0.00080(9) -0.00076(8) -0.00107(8)
Cl3 0.0315(8) 0.0486(9) 0.0323(9) -0.0030(7) -0.0041(7) -0.0058(7)
Cl2 0.0320(8) 0.0316(8) 0.0580(11) 0.0002(7) -0.0061(7) 0.0052(7)
Cl1 0.0346(8) 0.0449(9) 0.0426(10) 0.0043(8) 0.0115(7) -0.0016(7)
N2 0.022(2) 0.031(3) 0.022(3) -0.002(2) -0.004(2) -0.002(2)
N1 0.022(2) 0.036(3) 0.022(3) 0.005(2) 0.000(2) 0.001(2)
N3 0.025(3) 0.027(3) 0.027(3) -0.004(2) 0.001(2) 0.003(2)
C2 0.027(3) 0.037(3) 0.017(3) 0.002(2) -0.002(2) 0.005(3)
C1 0.023(3) 0.029(3) 0.021(3) 0.002(2) 0.000(2) 0.001(2)
C12 0.021(3) 0.029(3) 0.025(3) -0.002(2) 0.000(2) -0.001(2)
C11 0.033(3) 0.033(3) 0.025(3) 0.001(3) 0.003(3) 0.000(3)
C10 0.036(3) 0.032(3) 0.029(3) -0.010(3) -0.004(3) -0.002(3)
C9 0.025(3) 0.038(3) 0.044(4) -0.004(3) 0.001(3) -0.003(3)
C7 0.022(3) 0.026(3) 0.038(4) -0.004(3) 0.000(3) -0.002(2)
C8 0.024(3) 0.027(3) 0.027(3) 0.002(3) 0.003(3) 0.002(2)
C6 0.024(3) 0.037(3) 0.037(4) 0.000(3) 0.005(3) -0.006(3)
C5 0.034(3) 0.035(3) 0.033(4) 0.006(3) 0.009(3) -0.001(3)
C4 0.033(3) 0.031(3) 0.021(3) 0.001(3) 0.004(3) 0.000(3)
C3 0.022(3) 0.028(3) 0.028(3) 0.003(3) 0.001(2) 0.000(2)
C33 0.022(3) 0.030(3) 0.021(3) 0.001(2) -0.001(2) -0.005(2)
C32 0.029(3) 0.030(3) 0.029(3) 0.003(3) 0.006(3) 0.000(3)
C31 0.039(3) 0.033(3) 0.031(4) -0.001(3) 0.010(3) 0.006(3)
C30 0.045(4) 0.043(4) 0.018(3) -0.001(3) 0.005(3) 0.000(3)
C29 0.037(3) 0.035(3) 0.019(3) 0.001(3) -0.001(3) 0.003(3)
C28 0.021(3) 0.034(3) 0.026(3) -0.003(3) 0.002(2) -0.002(2)
C27 0.028(3) 0.038(3) 0.025(3) -0.003(3) -0.004(3) 0.002(3)
C26 0.029(3) 0.032(3) 0.024(3) 0.005(3) 0.003(2) 0.003(2)
C25 0.029(3) 0.024(3) 0.028(3) 0.004(2) -0.001(3) -0.003(2)
C24 0.036(3) 0.028(3) 0.030(3) 0.001(3) -0.003(3) -0.001(3)
C23 0.034(3) 0.029(3) 0.040(4) -0.002(3) -0.003(3) 0.004(3)
C22 0.028(3) 0.033(3) 0.036(4) -0.002(3) 0.003(3) 0.000(3)
C21 0.022(3) 0.029(3) 0.027(3) -0.003(3) -0.003(3) -0.003(2)
C20 0.035(3) 0.027(3) 0.029(3) -0.005(3) -0.005(3) 0.004(3)
C19 0.025(3) 0.034(3) 0.030(3) 0.000(3) -0.002(3) 0.001(3)
C18 0.022(3) 0.031(3) 0.031(3) 0.006(3) -0.005(2) -0.003(2)
C17 0.031(3) 0.033(3) 0.026(3) -0.005(3) 0.002(3) 0.000(3)
C16 0.047(4) 0.036(3) 0.027(3) -0.002(3) -0.006(3) 0.008(3)
C15 0.039(4) 0.040(4) 0.026(3) 0.006(3) -0.004(3) 0.004(3)
C14 0.027(3) 0.030(3) 0.028(3) 0.002(3) 0.001(3) 0.005(3)
C13 0.022(3) 0.032(3) 0.021(3) -0.002(2) -0.003(2) -0.001(2)
N100 0.043(4) 0.059(4) 0.041(4) -0.007(3) 0.002(3) 0.002(3)
C100 0.034(4) 0.054(4) 0.027(4) 0.000(3) 0.003(3) -0.007(3)
C101 0.050(4) 0.068(5) 0.039(4) 0.004(4) -0.009(4) -0.011(4)

loop_
_atom_type_symbol
_atom_type_description
_atom_type_scat_dispersion_real
_atom_type_scat_dispersion_imag
_atom_type_scat_source
C C 0.0033 0.0016 'International Tables Vol C Tables 4.2.6.8 and 6.1.1.4'
H H 0.0000 0.0000 'International Tables Vol C Tables 4.2.6.8 and 6.1.1.4'
Bi Bi -4.1077 10.2566 'International Tables Vol C Tables 4.2.6.8 and 6.1.1.4'
Cl Cl 0.1484 0.1585 'International Tables Vol C Tables 4.2.6.8 and 6.1.1.4'
N N 0.0061 0.0033 'International Tables Vol C Tables 4.2.6.8 and 6.1.1.4'

loop_
_geom_angle_atom_site_label_1
_geom_angle_atom_site_label_2
_geom_angle_atom_site_label_3
_geom_angle
Cl2 Bi1 Cl3 90.25(5)
Cl2 Bi1 N2 81.84(11)
Cl3 Bi1 N2 89.29(11)
Cl2 Bi1 Cl1 88.07(5)
Cl3 Bi1 Cl1 101.57(5)
N2 Bi1 Cl1 165.23(11)
Cl2 Bi1 N1 82.72(11)
Cl3 Bi1 N1 154.48(11)
N2 Bi1 N1 65.48(14)
Cl1 Bi1 N1 102.68(11)
C2 N2 C13 119.6(5)
C2 N2 Bi1 119.1(4)
C13 N2 Bi1 121.3(3)
C1 N1 C33 118.6(5)
C1 N1 Bi1 115.1(4)
C33 N1 Bi1 126.1(3)
C25 N3 C21 118.5(5)
N2 C2 C3 133.1(6)
N2 C2 C1 120.0(5)
C3 C2 C1 106.9(5)
N1 C1 C12 133.1(6)
N1 C1 C2 120.1(5)
C12 C1 C2 106.7(5)
C11 C12 C8 119.2(5)
C11 C12 C1 134.9(5)
C8 C12 C1 105.9(5)
C12 C11 C10 119.1(6)
C12 C11 H11A 120.5
C10 C11 H11A 120.5
C9 C10 C11 122.0(6)
C9 C10 H10A 119.0
C11 C10 H10A 119.0
C10 C9 C7 120.8(6)
C10 C9 H9A 119.6
C7 C9 H9A 119.6
C6 C7 C8 115.8(6)
C6 C7 C9 127.7(6)
C8 C7 C9 116.5(6)
C3 C8 C7 123.9(6)
C3 C8 C12 113.7(5)
C7 C8 C12 122.4(6)
C5 C6 C7 121.0(6)
C5 C6 H6A 119.5
C7 C6 H6A 119.5
C6 C5 C4 122.0(6)
C6 C5 H5A 119.0
C4 C5 H5A 119.0
C3 C4 C5 118.8(6)
C3 C4 H4A 120.6
C5 C4 H4A 120.6
C4 C3 C8 118.6(5)
C4 C3 C2 134.9(6)
C8 C3 C2 106.5(5)
C32 C33 C28 122.3(5)
C32 C33 N1 119.1(5)
C28 C33 N1 118.5(5)
C31 C32 C33 118.4(6)
C31 C32 H32A 120.8
C33 C32 H32A 120.8
C30 C31 C32 120.9(6)
C30 C31 H31A 119.5
C32 C31 H31A 119.5
C31 C30 C29 120.3(6)
C31 C30 H30A 119.9
C29 C30 H30A 119.9
C28 C29 C30 120.7(6)
C28 C29 H29A 119.7
C30 C29 H29A 119.7
C29 C28 C33 117.3(5)
C29 C28 C27 122.0(5)
C33 C28 C27 120.7(5)
C28 C27 C26 112.1(5)
C28 C27 H27B 109.2
C26 C27 H27B 109.2
C28 C27 H27A 109.2
C26 C27 H27A 109.2
H27B C27 H27A 107.9
C25 C26 C27 111.1(5)
C25 C26 H26B 109.4
C27 C26 H26B 109.4
C25 C26 H26A 109.4
C27 C26 H26A 109.4
H26B C26 H26A 108.0
N3 C25 C24 122.4(6)
N3 C25 C26 115.9(5)
C24 C25 C26 121.6(5)
C23 C24 C25 119.0(6)
C23 C24 H24A 120.5
C25 C24 H24A 120.5
C24 C23 C22 119.6(6)
C24 C23 H23A 120.2
C22 C23 H23A 120.2
C23 C22 C21 119.3(6)
C23 C22 H22A 120.4
C21 C22 H22A 120.4
N3 C21 C22 121.3(6)
N3 C21 C20 116.2(5)
C22 C21 C20 122.4(6)
C21 C20 C19 113.2(5)
C21 C20 H20B 108.9
C19 C20 H20B 108.9
C21 C20 H20A 108.9
C19 C20 H20A 108.9
H20B C20 H20A 107.7
C18 C19 C20 112.9(5)
C18 C19 H19B 109.0
C20 C19 H19B 109.0
C18 C19 H19A 109.0
C20 C19 H19A 109.0
H19B C19 H19A 107.8
C17 C18 C13 116.6(5)
C17 C18 C19 122.1(5)
C13 C18 C19 121.3(5)
C18 C17 C16 121.8(6)
C18 C17 H17A 119.1
C16 C17 H17A 119.1
C15 C16 C17 120.5(6)
C15 C16 H16A 119.7
C17 C16 H16A 119.7
C16 C15 C14 119.5(6)
C16 C15 H15A 120.3
C14 C15 H15A 120.3
C15 C14 C13 119.7(5)
C15 C14 H14A 120.2
C13 C14 H14A 120.2
C14 C13 C18 121.9(5)
C14 C13 N2 118.7(5)
C18 C13 N2 119.3(5)
N100 C100 C101 179.1(8)
C100 C101 H10B 109.5
C100 C101 H10C 109.5
H10B C101 H10C 109.5
C100 C101 H10D 109.5
H10B C101 H10D 109.5
H10C C101 H10D 109.5

loop_
_geom_bond_atom_site_label_1
_geom_bond_atom_site_label_2
_geom_bond_distance
Bi1 Cl2 2.5023(16)
Bi1 Cl3 2.5299(16)
Bi1 N2 2.540(5)
Bi1 Cl1 2.6385(15)
Bi1 N1 2.648(5)
N2 C2 1.280(7)
N2 C13 1.436(7)
N1 C1 1.286(7)
N1 C33 1.440(7)
N3 C25 1.349(7)
N3 C21 1.362(7)
C2 C3 1.467(8)
C2 C1 1.518(8)
C1 C12 1.466(7)
C12 C11 1.366(8)
C12 C8 1.427(8)
C11 C10 1.407(8)
C11 H11A 0.9500
C10 C9 1.376(9)
C10 H10A 0.9500
C9 C7 1.411(9)
C9 H9A 0.9500
C7 C6 1.404(9)
C7 C8 1.407(8)
C8 C3 1.402(8)
C6 C5 1.377(9)
C6 H6A 0.9500
C5 C4 1.406(8)
C5 H5A 0.9500
C4 C3 1.378(8)
C4 H4A 0.9500
C33 C32 1.393(8)
C33 C28 1.399(8)
C32 C31 1.384(8)
C32 H32A 0.9500
C31 C30 1.366(8)
C31 H31A 0.9500
C30 C29 1.399(8)
C30 H30A 0.9500
C29 C28 1.393(8)
C29 H29A 0.9500
C28 C27 1.503(8)
C27 C26 1.541(8)
C27 H27B 0.9900
C27 H27A 0.9900
C26 C25 1.492(8)
C26 H26B 0.9900
C26 H26A 0.9900
C25 C24 1.386(8)
C24 C23 1.372(9)
C24 H24A 0.9500
C23 C22 1.385(9)
C23 H23A 0.9500
C22 C21 1.389(8)
C22 H22A 0.9500
C21 C20 1.491(8)
C20 C19 1.555(8)
C20 H20B 0.9900
C20 H20A 0.9900
C19 C18 1.510(8)
C19 H19B 0.9900
C19 H19A 0.9900
C18 C17 1.386(8)
C18 C13 1.407(8)
C17 C16 1.391(8)
C17 H17A 0.9500
C16 C15 1.375(9)
C16 H16A 0.9500
C15 C14 1.385(9)
C15 H15A 0.9500
C14 C13 1.390(8)
C14 H14A 0.9500
N100 C100 1.141(9)
C100 C101 1.459(10)
C101 H10B 0.9800
C101 H10C 0.9800
C101 H10D 0.9800

loop_
_geom_torsion_atom_site_label_1
_geom_torsion_atom_site_label_2
_geom_torsion_atom_site_label_3
_geom_torsion_atom_site_label_4
_geom_torsion
Cl2 Bi1 N2 C2 -84.5(4)
Cl3 Bi1 N2 C2 -174.8(4)
Cl1 Bi1 N2 C2 -37.1(7)
N1 Bi1 N2 C2 1.2(4)
Cl2 Bi1 N2 C13 92.9(4)
Cl3 Bi1 N2 C13 2.6(4)
Cl1 Bi1 N2 C13 140.3(4)
N1 Bi1 N2 C13 178.6(4)
Cl2 Bi1 N1 C1 86.2(4)
Cl3 Bi1 N1 C1 11.1(5)
N2 Bi1 N1 C1 1.8(4)
Cl1 Bi1 N1 C1 172.5(4)
Cl2 Bi1 N1 C33 -99.4(4)
Cl3 Bi1 N1 C33 -174.5(3)
N2 Bi1 N1 C33 176.3(5)
Cl1 Bi1 N1 C33 -13.0(4)
C13 N2 C2 C3 0.4(9)
Bi1 N2 C2 C3 177.9(5)
C13 N2 C2 C1 178.7(5)
Bi1 N2 C2 C1 -3.9(7)
C33 N1 C1 C12 1.2(9)
Bi1 N1 C1 C12 176.1(5)
C33 N1 C1 C2 -179.3(5)
Bi1 N1 C1 C2 -4.4(6)
N2 C2 C1 N1 5.8(8)
C3 C2 C1 N1 -175.5(5)
N2 C2 C1 C12 -174.5(5)
C3 C2 C1 C12 4.1(6)
N1 C1 C12 C11 -4.4(11)
C2 C1 C12 C11 176.0(6)
N1 C1 C12 C8 174.9(6)
C2 C1 C12 C8 -4.6(6)
C8 C12 C11 C10 -0.2(8)
C1 C12 C11 C10 179.1(6)
C12 C11 C10 C9 -0.8(9)
C11 C10 C9 C7 1.2(9)
C10 C9 C7 C6 178.4(6)
C10 C9 C7 C8 -0.6(9)
C6 C7 C8 C3 -2.2(9)
C9 C7 C8 C3 177.0(5)
C6 C7 C8 C12 -179.5(5)
C9 C7 C8 C12 -0.4(9)
C11 C12 C8 C3 -176.8(5)
C1 C12 C8 C3 3.7(6)
C11 C12 C8 C7 0.8(9)
C1 C12 C8 C7 -178.7(5)
C8 C7 C6 C5 1.3(9)
C9 C7 C6 C5 -177.7(6)
C7 C6 C5 C4 0.1(10)
C6 C5 C4 C3 -0.9(9)
C5 C4 C3 C8 0.2(8)
C5 C4 C3 C2 -179.8(6)
C7 C8 C3 C4 1.4(9)
C12 C8 C3 C4 179.0(5)
C7 C8 C3 C2 -178.6(5)
C12 C8 C3 C2 -1.0(6)
N2 C2 C3 C4 -3.6(11)
C1 C2 C3 C4 178.0(6)
N2 C2 C3 C8 176.5(6)
C1 C2 C3 C8 -2.0(6)
C1 N1 C33 C32 -92.5(6)
Bi1 N1 C33 C32 93.2(6)
C1 N1 C33 C28 89.7(7)
Bi1 N1 C33 C28 -84.6(6)
C28 C33 C32 C31 -3.9(9)
N1 C33 C32 C31 178.3(5)
C33 C32 C31 C30 0.7(9)
C32 C31 C30 C29 2.0(10)
C31 C30 C29 C28 -1.6(9)
C30 C29 C28 C33 -1.4(9)
C30 C29 C28 C27 176.2(5)
C32 C33 C28 C29 4.2(9)
N1 C33 C28 C29 -178.0(5)
C32 C33 C28 C27 -173.4(5)
N1 C33 C28 C27 4.3(8)
C29 C28 C27 C26 -97.2(6)
C33 C28 C27 C26 80.4(7)
C28 C27 C26 C25 -156.9(5)
C21 N3 C25 C24 1.2(8)
C21 N3 C25 C26 -174.3(5)
C27 C26 C25 N3 85.0(6)
C27 C26 C25 C24 -90.5(6)
N3 C25 C24 C23 -1.2(9)
C26 C25 C24 C23 174.1(5)
C25 C24 C23 C22 0.3(9)
C24 C23 C22 C21 0.6(9)
C25 N3 C21 C22 -0.3(8)
C25 N3 C21 C20 177.6(5)
C23 C22 C21 N3 -0.6(9)
C23 C22 C21 C20 -178.4(5)
N3 C21 C20 C19 -77.1(6)
C22 C21 C20 C19 100.8(6)
C21 C20 C19 C18 146.3(5)
C20 C19 C18 C17 90.0(7)
C20 C19 C18 C13 -89.5(7)
C13 C18 C17 C16 0.9(9)
C19 C18 C17 C16 -178.5(6)
C18 C17 C16 C15 1.4(10)
C17 C16 C15 C14 -1.7(10)
C16 C15 C14 C13 -0.4(9)
C15 C14 C13 C18 2.8(9)
C15 C14 C13 N2 -179.7(5)
C17 C18 C13 C14 -3.0(8)
C19 C18 C13 C14 176.4(5)
C17 C18 C13 N2 179.5(5)
C19 C18 C13 N2 -1.1(8)
C2 N2 C13 C14 88.7(7)
Bi1 N2 C13 C14 -88.6(6)
C2 N2 C13 C18 -93.7(7)
Bi1 N2 C13 C18 88.9(5)
